data_7104016
loop_
_publ_author_name
J.Hoeflemeyer
F.Gabbai

_journal_name_full 'Chemical communications (Cambridge, England)'
_journal_paper_doi 10.1039/b212127a
_journal_year 2003
_chemical_formula_sum 'C45 H35 Br Cl2 Ga P Sn'
_chemical_formula_weight 945.92
_chemical_name_systematic
;
?
;
_space_group_IT_number 14
_symmetry_cell_setting monoclinic
_symmetry_space_group_name_Hall '-P 2yn'
_symmetry_space_group_name_H-M 'P 1 21/n 1'
_atom_sites_solution_hydrogens geom
_atom_sites_solution_primary direct
_atom_sites_solution_secondary difmap
_audit_creation_method SHELXL-97
_cell_angle_alpha 90.00
_cell_angle_beta 93.519(2)
_cell_angle_gamma 90.00
_cell_formula_units_Z 4
_cell_length_a 10.1349(12)
_cell_length_b 29.554(4)
_cell_length_c 12.9071(16)
_cell_measurement_temperature 110(2)
_cell_volume 3858.8(8)
_computing_structure_refinement 'SHELXL-97 (Sheldrick, 1997)'
_computing_structure_solution 'SHELXS-97 (Sheldrick, 1990)'
_diffrn_ambient_temperature 110(2)
_diffrn_measured_fraction_theta_full 1.000
_diffrn_measured_fraction_theta_max 1.000
_diffrn_measurement_device_type 'CCD area detector'
_diffrn_measurement_method 'omega scans'
_diffrn_radiation_monochromator graphite
_diffrn_radiation_source 'fine-focus sealed tube'
_diffrn_radiation_type MoK\a
_diffrn_radiation_wavelength 0.71073
_diffrn_reflns_av_R_equivalents 0.0567
_diffrn_reflns_av_sigmaI/netI 0.0876
_diffrn_reflns_limit_h_max 12
_diffrn_reflns_limit_h_min -12
_diffrn_reflns_limit_k_max 35
_diffrn_reflns_limit_k_min -26
_diffrn_reflns_limit_l_max 15
_diffrn_reflns_limit_l_min -13
_diffrn_reflns_number 20170
_diffrn_reflns_theta_full 25.00
_diffrn_reflns_theta_max 25.00
_diffrn_reflns_theta_min 1.38
_exptl_absorpt_coefficient_mu 2.593
_exptl_absorpt_correction_type none
_exptl_crystal_colour colourless
_exptl_crystal_density_diffrn 1.628
_exptl_crystal_density_method 'not measured'
_exptl_crystal_F_000 1880
_exptl_crystal_size_max 0.29
_exptl_crystal_size_mid 0.26
_exptl_crystal_size_min 0.15
_refine_diff_density_max 1.142
_refine_diff_density_min -0.549
_refine_diff_density_rms 0.131
_refine_ls_extinction_method none
_refine_ls_goodness_of_fit_ref 1.036
_refine_ls_hydrogen_treatment mixed
_refine_ls_matrix_type full
_refine_ls_number_parameters 460
_refine_ls_number_reflns 6797
_refine_ls_number_restraints 1
_refine_ls_restrained_S_all 1.036
_refine_ls_R_factor_all 0.0827
_refine_ls_R_factor_gt 0.0501
_refine_ls_shift/su_max 0.000
_refine_ls_shift/su_mean 0.000
_refine_ls_structure_factor_coef Fsqd
_refine_ls_weighting_details 'calc w==1/[\s^2^(Fo^2^)+(0.0350P)^2^+0.0000P] where P==(Fo^2^+2Fc^2^)/3'
_refine_ls_weighting_scheme calc
_refine_ls_wR_factor_gt 0.0975
_refine_ls_wR_factor_ref 0.1057
_reflns_number_gt 4245
_reflns_number_total 6797
_reflns_threshold_expression >2sigma(I)
_cod_data_source_file b212127a.txt
_cod_data_source_block 4
_cod_depositor_comments
;
The following automatic conversions were performed:
'_symmetry_cell_setting' value 'Monoclinic' changed to 'monoclinic'
according to '/home/saulius/struct/CIF-dictionaries/cif_core.dic'
dictionary named 'cif_core.dic' version 2.4.1 from 2010-06-29.

Automatic conversion script
Id: cif_fix_enum 1527 2010-12-29 10:47:43Z saulius 
;
_cod_original_sg_symbol_H-M P2(1)/n
_cod_database_code 7104016

loop_
_symmetry_equiv_pos_as_xyz
'x, y, z'
'-x+1/2, y+1/2, -z+1/2'
'-x, -y, -z'
'x-1/2, -y-1/2, z-1/2'

loop_
_atom_site_label
_atom_site_type_symbol
_atom_site_fract_x
_atom_site_fract_y
_atom_site_fract_z
_atom_site_U_iso_or_equiv
_atom_site_adp_type
_atom_site_occupancy
_atom_site_symmetry_multiplicity
_atom_site_calc_flag
_atom_site_refinement_flags
_atom_site_disorder_assembly
_atom_site_disorder_group
Sn Sn 0.55038(4) 0.120682(15) 0.33179(3) 0.02934(14) Uani 1 1 d . . .
Ga Ga 0.24047(6) 0.16105(2) 0.32088(5) 0.02718(19) Uani 1 1 d . . .
Br1 Br 0.3837(7) 0.1630(3) 0.4797(6) 0.034(3) Uiso 0.267(3) 1 d P A 1
Br2 Br 0.0405(5) 0.19469(19) 0.3567(4) 0.0293(19) Uiso 0.226(3) 1 d P A 2
Br3 Br 0.6743(2) 0.08456(8) 0.18285(18) 0.0309(8) Uiso 0.507(2) 1 d P A 3
Cl1 Cl 0.3706(6) 0.1657(2) 0.4783(5) 0.0271(19) Uiso 0.733(3) 1 d P A 1
Cl2 Cl 0.0547(4) 0.19497(13) 0.3712(3) 0.0277(13) Uiso 0.774(3) 1 d P A 2
Cl3 Cl 0.6836(6) 0.0815(2) 0.1999(4) 0.0283(19) Uiso 0.493(2) 1 d P A 3
P P 0.73586(16) 0.39446(6) 0.37816(12) 0.0283(4) Uani 1 1 d . . .
C1 C 0.4211(6) 0.0633(2) 0.3411(4) 0.0272(15) Uani 1 1 d . A .
C2 C 0.4944(6) 0.0253(2) 0.3668(4) 0.0296(15) Uani 1 1 d . . .
H2A H 0.5847 0.0285 0.3827 0.036 Uiso 1 1 calc R A .
C3 C 0.4379(6) -0.0182(2) 0.3698(5) 0.0349(16) Uani 1 1 d . A .
H3A H 0.4898 -0.0429 0.3902 0.042 Uiso 1 1 calc R . .
C4 C 0.3069(6) -0.0238(2) 0.3427(4) 0.0288(15) Uani 1 1 d . . .
H4A H 0.2700 -0.0527 0.3427 0.035 Uiso 1 1 calc R A .
C5 C 0.0916(6) 0.0075(2) 0.2848(4) 0.0321(16) Uani 1 1 d . . .
H5A H 0.0560 -0.0215 0.2819 0.038 Uiso 1 1 calc R A .
C6 C 0.0138(6) 0.0439(2) 0.2604(5) 0.0307(15) Uani 1 1 d . A .
H6A H -0.0741 0.0394 0.2377 0.037 Uiso 1 1 calc R . .
C7 C 0.0640(6) 0.0878(2) 0.2691(4) 0.0294(15) Uani 1 1 d . . .
H7A H 0.0072 0.1121 0.2549 0.035 Uiso 1 1 calc R A .
C8 C 0.1958(6) 0.0965(2) 0.2982(4) 0.0267(15) Uani 1 1 d . A .
C9 C 0.2806(6) 0.0594(2) 0.3176(4) 0.0275(15) Uani 1 1 d . . .
C10 C 0.2269(6) 0.0139(2) 0.3145(4) 0.0257(15) Uani 1 1 d . A .
C11 C 0.5595(6) 0.1859(2) 0.2603(4) 0.0249(14) Uani 1 1 d . A .
C12 C 0.6900(6) 0.2004(2) 0.2553(4) 0.0321(16) Uani 1 1 d . . .
H12A H 0.7579 0.1837 0.2885 0.039 Uiso 1 1 calc R A .
C13 C 0.7204(6) 0.2396(2) 0.2013(4) 0.0331(16) Uani 1 1 d . A .
H13A H 0.8075 0.2495 0.2018 0.040 Uiso 1 1 calc R . .
C14 C 0.6239(6) 0.2635(2) 0.1481(4) 0.0307(15) Uani 1 1 d . . .
H14A H 0.6464 0.2886 0.1094 0.037 Uiso 1 1 calc R A .
C15 C 0.3914(6) 0.2751(2) 0.0941(5) 0.0337(16) Uani 1 1 d . . .
H15A H 0.4149 0.2992 0.0529 0.040 Uiso 1 1 calc R A .
C16 C 0.2615(7) 0.2639(2) 0.0984(5) 0.0360(17) Uani 1 1 d . A .
H16A H 0.1974 0.2797 0.0583 0.043 Uiso 1 1 calc R . .
C17 C 0.2241(6) 0.2284(2) 0.1637(5) 0.0347(16) Uani 1 1 d . . .
H17A H 0.1348 0.2221 0.1684 0.042 Uiso 1 1 calc R A .
C18 C 0.3167(6) 0.2027(2) 0.2210(4) 0.0272(15) Uani 1 1 d . A .
C19 C 0.4533(6) 0.2126(2) 0.2106(4) 0.0265(15) Uani 1 1 d . . .
C20 C 0.4901(6) 0.2508(2) 0.1506(4) 0.0278(15) Uani 1 1 d . A .
C21 C 0.7008(6) 0.1169(2) 0.4541(4) 0.0355(16) Uani 1 1 d . A .
H21A H 0.7782 0.1030 0.4288 0.053 Uiso 1 1 calc R . .
H21B H 0.6698 0.0992 0.5100 0.053 Uiso 1 1 calc R . .
H21C H 0.7223 0.1469 0.4786 0.053 Uiso 1 1 calc R . .
C31 C 0.6209(6) 0.3573(2) 0.4351(4) 0.0282(15) Uani 1 1 d . . .
C32 C 0.5342(6) 0.3732(2) 0.5054(4) 0.0332(16) Uani 1 1 d . . .
H32A H 0.5413 0.4026 0.5304 0.040 Uiso 1 1 calc R . .
C33 C 0.4367(6) 0.3447(2) 0.5381(5) 0.0383(17) Uani 1 1 d . . .
H33A H 0.3774 0.3553 0.5846 0.046 Uiso 1 1 calc R . .
C34 C 0.4261(6) 0.3008(2) 0.5029(5) 0.0358(17) Uani 1 1 d . . .
H34A H 0.3600 0.2822 0.5257 0.043 Uiso 1 1 calc R . .
C35 C 0.5135(6) 0.2845(2) 0.4337(5) 0.0364(17) Uani 1 1 d . . .
H35A H 0.5074 0.2547 0.4103 0.044 Uiso 1 1 calc R . .
C36 C 0.6104(6) 0.3131(2) 0.3999(4) 0.0343(17) Uani 1 1 d . . .
H36A H 0.6692 0.3024 0.3530 0.041 Uiso 1 1 calc R . .
C41 C 0.7632(6) 0.4443(2) 0.4560(4) 0.0256(14) Uani 1 1 d . . .
C42 C 0.6723(6) 0.4795(2) 0.4462(5) 0.0335(16) Uani 1 1 d . . .
H42A H 0.5982 0.4770 0.4004 0.040 Uiso 1 1 calc R . .
C43 C 0.6932(7) 0.5186(2) 0.5057(5) 0.0381(17) Uani 1 1 d . . .
H43A H 0.6343 0.5427 0.4986 0.046 Uiso 1 1 calc R . .
C44 C 0.8010(7) 0.5212(2) 0.5745(5) 0.0374(17) Uani 1 1 d . . .
H44A H 0.8138 0.5474 0.6139 0.045 Uiso 1 1 calc R . .
C45 C 0.8909(7) 0.4866(2) 0.5875(5) 0.0377(17) Uani 1 1 d . . .
H45A H 0.9626 0.4890 0.6357 0.045 Uiso 1 1 calc R . .
C46 C 0.8720(6) 0.4477(2) 0.5262(5) 0.0356(16) Uani 1 1 d . . .
H46A H 0.9326 0.4241 0.5327 0.043 Uiso 1 1 calc R . .
C51 C 0.6706(6) 0.4121(2) 0.2515(4) 0.0289(15) Uani 1 1 d . . .
C52 C 0.7255(6) 0.4501(2) 0.2047(4) 0.0313(16) Uani 1 1 d . . .
H52A H 0.7879 0.4678 0.2417 0.038 Uiso 1 1 calc R . .
C53 C 0.6859(6) 0.4609(2) 0.1035(5) 0.0336(16) Uani 1 1 d . . .
H53A H 0.7226 0.4857 0.0716 0.040 Uiso 1 1 calc R . .
C54 C 0.5916(6) 0.4347(2) 0.0495(5) 0.0326(16) Uani 1 1 d . . .
H54A H 0.5648 0.4423 -0.0185 0.039 Uiso 1 1 calc R . .
C55 C 0.5376(6) 0.3980(2) 0.0948(5) 0.0362(17) Uani 1 1 d . . .
H55A H 0.4741 0.3808 0.0575 0.043 Uiso 1 1 calc R . .
C56 C 0.5764(6) 0.3860(2) 0.1959(5) 0.0334(16) Uani 1 1 d . . .
H56A H 0.5399 0.3608 0.2262 0.040 Uiso 1 1 calc R . .
C61 C 0.8868(6) 0.3642(2) 0.3622(4) 0.0304(15) Uani 1 1 d . . .
C62 C 0.9458(6) 0.3404(2) 0.4463(5) 0.0335(16) Uani 1 1 d . . .
H62A H 0.9055 0.3394 0.5091 0.040 Uiso 1 1 calc R . .
C63 C 1.0643(6) 0.3184(2) 0.4355(5) 0.0397(18) Uani 1 1 d . . .
H63A H 1.1039 0.3027 0.4916 0.048 Uiso 1 1 calc R . .
C64 C 1.1248(6) 0.3192(2) 0.3424(5) 0.0424(18) Uani 1 1 d . . .
H64A H 1.2051 0.3046 0.3357 0.051 Uiso 1 1 calc R . .
C65 C 1.0636(7) 0.3423(3) 0.2591(5) 0.047(2) Uani 1 1 d . . .
H65A H 1.1024 0.3425 0.1957 0.057 Uiso 1 1 calc R . .
C66 C 0.9467(6) 0.3647(2) 0.2691(5) 0.0431(19) Uani 1 1 d . . .
H66A H 0.9076 0.3804 0.2128 0.052 Uiso 1 1 calc R . .

loop_
_atom_site_aniso_label
_atom_site_aniso_U_11
_atom_site_aniso_U_22
_atom_site_aniso_U_33
_atom_site_aniso_U_23
_atom_site_aniso_U_13
_atom_site_aniso_U_12
Sn 0.0306(3) 0.0271(3) 0.0300(3) 0.0001(2) -0.00052(19) -0.0015(2)
Ga 0.0296(4) 0.0239(4) 0.0284(4) 0.0011(3) 0.0042(3) 0.0001(3)
P 0.0317(9) 0.0286(11) 0.0246(9) 0.0004(7) 0.0018(7) 0.0019(8)
C1 0.034(4) 0.028(4) 0.020(3) 0.003(3) 0.009(3) -0.005(3)
C2 0.024(3) 0.034(4) 0.031(4) 0.002(3) 0.003(3) -0.002(3)
C3 0.043(4) 0.027(4) 0.034(4) 0.001(3) 0.001(3) 0.002(3)
C4 0.038(4) 0.019(4) 0.030(4) -0.002(3) 0.004(3) 0.001(3)
C5 0.040(4) 0.030(4) 0.027(4) -0.004(3) 0.005(3) -0.007(3)
C6 0.026(4) 0.026(4) 0.040(4) 0.002(3) 0.007(3) -0.001(3)
C7 0.038(4) 0.028(4) 0.022(3) 0.002(3) 0.003(3) 0.004(3)
C8 0.033(4) 0.031(4) 0.017(3) -0.007(3) 0.006(3) -0.011(3)
C9 0.041(4) 0.034(4) 0.008(3) 0.001(3) 0.003(3) -0.014(3)
C10 0.028(4) 0.029(4) 0.020(3) -0.006(3) 0.003(3) 0.001(3)
C11 0.026(3) 0.025(4) 0.025(3) -0.004(3) 0.007(3) -0.001(3)
C12 0.034(4) 0.033(4) 0.031(4) -0.006(3) 0.007(3) 0.001(3)
C13 0.042(4) 0.027(4) 0.032(4) -0.002(3) 0.017(3) -0.005(3)
C14 0.046(4) 0.020(4) 0.027(4) -0.004(3) 0.009(3) -0.009(3)
C15 0.044(4) 0.026(4) 0.032(4) 0.000(3) 0.010(3) -0.007(3)
C16 0.046(4) 0.029(4) 0.034(4) 0.002(3) 0.006(3) 0.003(3)
C17 0.039(4) 0.027(4) 0.038(4) 0.004(3) 0.004(3) -0.005(3)
C18 0.038(4) 0.021(4) 0.022(3) -0.005(3) -0.001(3) -0.002(3)
C19 0.038(4) 0.023(4) 0.020(3) -0.004(3) 0.010(3) 0.005(3)
C20 0.034(4) 0.026(4) 0.024(3) -0.008(3) 0.006(3) -0.002(3)
C21 0.038(4) 0.024(4) 0.042(4) 0.001(3) -0.018(3) -0.003(3)
C31 0.027(3) 0.027(4) 0.031(4) 0.002(3) -0.001(3) 0.004(3)
C32 0.049(4) 0.022(4) 0.029(4) 0.000(3) -0.002(3) -0.003(3)
C33 0.043(4) 0.041(5) 0.031(4) -0.003(3) 0.006(3) 0.004(4)
C34 0.037(4) 0.040(5) 0.031(4) 0.006(3) 0.006(3) -0.007(3)
C35 0.049(4) 0.033(4) 0.027(4) -0.002(3) -0.003(3) -0.006(4)
C36 0.042(4) 0.036(5) 0.025(4) -0.007(3) 0.009(3) 0.001(3)
C41 0.028(3) 0.026(4) 0.023(3) 0.003(3) 0.000(3) 0.003(3)
C42 0.039(4) 0.031(4) 0.030(4) 0.000(3) -0.002(3) 0.000(3)
C43 0.055(5) 0.030(4) 0.031(4) 0.004(3) 0.013(3) 0.009(4)
C44 0.053(5) 0.034(5) 0.025(4) -0.006(3) 0.005(3) -0.008(4)
C45 0.053(5) 0.036(5) 0.024(4) -0.003(3) 0.002(3) -0.005(4)
C46 0.045(4) 0.030(4) 0.032(4) 0.008(3) 0.002(3) 0.003(3)
C51 0.030(4) 0.027(4) 0.030(4) -0.004(3) 0.003(3) 0.005(3)
C52 0.023(3) 0.039(5) 0.031(4) -0.001(3) -0.008(3) -0.005(3)
C53 0.031(4) 0.040(5) 0.030(4) 0.006(3) 0.004(3) -0.004(3)
C54 0.036(4) 0.037(5) 0.024(4) 0.003(3) -0.002(3) 0.010(3)
C55 0.046(4) 0.031(4) 0.030(4) -0.006(3) -0.010(3) 0.002(3)
C56 0.033(4) 0.030(4) 0.037(4) 0.007(3) 0.004(3) 0.005(3)
C61 0.037(4) 0.030(4) 0.024(4) -0.003(3) 0.003(3) -0.003(3)
C62 0.037(4) 0.030(4) 0.034(4) 0.005(3) 0.007(3) 0.004(3)
C63 0.042(4) 0.035(5) 0.041(4) 0.007(3) -0.002(3) 0.010(4)
C64 0.036(4) 0.044(5) 0.047(5) 0.005(4) 0.007(4) 0.010(4)
C65 0.045(4) 0.066(6) 0.031(4) 0.000(4) 0.011(3) 0.015(4)
C66 0.044(4) 0.048(5) 0.037(4) 0.010(3) 0.004(3) 0.014(4)

loop_
_atom_type_symbol
_atom_type_description
_atom_type_scat_dispersion_real
_atom_type_scat_dispersion_imag
_atom_type_scat_source
C C 0.0033 0.0016 'International Tables Vol C Tables 4.2.6.8 and 6.1.1.4'
H H 0.0000 0.0000 'International Tables Vol C Tables 4.2.6.8 and 6.1.1.4'
P P 0.1023 0.0942 'International Tables Vol C Tables 4.2.6.8 and 6.1.1.4'
Cl Cl 0.1484 0.1585 'International Tables Vol C Tables 4.2.6.8 and 6.1.1.4'
Ga Ga 0.2307 1.6083 'International Tables Vol C Tables 4.2.6.8 and 6.1.1.4'
Br Br -0.2901 2.4595 'International Tables Vol C Tables 4.2.6.8 and 6.1.1.4'
Sn Sn -0.6537 1.4246 'International Tables Vol C Tables 4.2.6.8 and 6.1.1.4'

loop_
_geom_angle_atom_site_label_1
_geom_angle_atom_site_label_2
_geom_angle_atom_site_label_3
_geom_angle
_geom_angle_site_symmetry_1
_geom_angle_site_symmetry_3
_geom_angle_publ_flag
C21 Sn C11 108.6(2) . . ?
C21 Sn C1 109.2(2) . . ?
C11 Sn C1 140.9(2) . . ?
C21 Sn Cl3 95.0(2) . . ?
C11 Sn Cl3 94.79(19) . . ?
C1 Sn Cl3 91.7(2) . . ?
C21 Sn Br3 99.85(18) . . ?
C11 Sn Br3 90.90(15) . . ?
C1 Sn Br3 92.36(16) . . ?
Cl3 Sn Br3 5.39(16) . . ?
C21 Sn Br1 87.4(2) . . ?
C11 Sn Br1 86.5(2) . . ?
C1 Sn Br1 85.5(2) . . ?
Cl3 Sn Br1 176.8(2) . . ?
Br3 Sn Br1 172.78(15) . . ?
C21 Sn Cl1 89.5(2) . . ?
C11 Sn Cl1 85.21(18) . . ?
C1 Sn Cl1 85.37(19) . . ?
Cl3 Sn Cl1 175.23(17) . . ?
Br3 Sn Cl1 170.63(12) . . ?
Br1 Sn Cl1 2.2(2) . . ?
C18 Ga C8 126.9(2) . . ?
C18 Ga Cl2 106.1(2) . . ?
C8 Ga Cl2 106.4(2) . . ?
C18 Ga Br2 104.1(2) . . ?
C8 Ga Br2 104.3(2) . . ?
Cl2 Ga Br2 5.5(2) . . ?
C18 Ga Cl1 107.8(2) . . ?
C8 Ga Cl1 107.1(2) . . ?
Cl2 Ga Cl1 99.09(17) . . ?
Br2 Ga Cl1 104.58(19) . . ?
C18 Ga Br1 107.3(2) . . ?
C8 Ga Br1 105.4(3) . . ?
Cl2 Ga Br1 102.18(19) . . ?
Br2 Ga Br1 107.7(2) . . ?
Cl1 Ga Br1 3.2(3) . . ?
Ga Br1 Sn 77.2(2) . . ?
Ga Cl1 Sn 76.20(16) . . ?
C61 P C31 108.8(3) . . ?
C61 P C41 111.7(3) . . ?
C31 P C41 110.8(3) . . ?
C61 P C51 107.9(3) . . ?
C31 P C51 109.7(3) . . ?
C41 P C51 107.8(3) . . ?
C2 C1 C9 119.8(6) . . ?
C2 C1 Sn 109.5(4) . . ?
C9 C1 Sn 130.4(5) . . ?
C1 C2 C3 122.4(6) . . ?
C4 C3 C2 119.8(6) . . ?
C3 C4 C10 120.2(6) . . ?
C6 C5 C10 119.7(6) . . ?
C5 C6 C7 120.9(6) . . ?
C8 C7 C6 122.2(6) . . ?
C7 C8 C9 118.0(6) . . ?
C7 C8 Ga 115.2(5) . . ?
C9 C8 Ga 126.5(4) . . ?
C8 C9 C1 124.0(6) . . ?
C8 C9 C10 119.6(5) . . ?
C1 C9 C10 116.4(6) . . ?
C4 C10 C5 119.7(6) . . ?
C4 C10 C9 121.1(6) . . ?
C5 C10 C9 119.2(6) . . ?
C12 C11 C19 119.5(6) . . ?
C12 C11 Sn 111.2(4) . . ?
C19 C11 Sn 128.9(4) . . ?
C11 C12 C13 121.1(6) . . ?
C14 C13 C12 120.6(6) . . ?
C13 C14 C20 121.0(6) . . ?
C16 C15 C20 121.1(6) . . ?
C15 C16 C17 120.0(6) . . ?
C18 C17 C16 121.9(6) . . ?
C17 C18 C19 117.8(6) . . ?
C17 C18 Ga 114.3(4) . . ?
C19 C18 Ga 127.5(4) . . ?
C18 C19 C20 119.8(6) . . ?
C18 C19 C11 123.0(5) . . ?
C20 C19 C11 117.2(5) . . ?
C15 C20 C14 120.6(6) . . ?
C15 C20 C19 119.0(6) . . ?
C14 C20 C19 120.3(6) . . ?
C32 C31 C36 119.7(6) . . ?
C32 C31 P 121.1(5) . . ?
C36 C31 P 118.8(5) . . ?
C31 C32 C33 119.2(6) . . ?
C34 C33 C32 121.0(6) . . ?
C33 C34 C35 120.2(6) . . ?
C36 C35 C34 118.9(6) . . ?
C35 C36 C31 120.9(6) . . ?
C42 C41 C46 120.0(6) . . ?
C42 C41 P 119.0(5) . . ?
C46 C41 P 121.0(5) . . ?
C41 C42 C43 119.5(6) . . ?
C44 C43 C42 119.4(6) . . ?
C43 C44 C45 122.4(6) . . ?
C44 C45 C46 118.4(6) . . ?
C41 C46 C45 120.2(6) . . ?
C56 C51 C52 119.8(6) . . ?
C56 C51 P 120.7(5) . . ?
C52 C51 P 119.2(5) . . ?
C53 C52 C51 119.4(6) . . ?
C52 C53 C54 120.0(6) . . ?
C55 C54 C53 120.8(6) . . ?
C54 C55 C56 120.6(6) . . ?
C55 C56 C51 119.4(6) . . ?
C66 C61 C62 119.5(6) . . ?
C66 C61 P 121.2(5) . . ?
C62 C61 P 119.3(4) . . ?
C63 C62 C61 119.5(6) . . ?
C62 C63 C64 121.0(6) . . ?
C63 C64 C65 118.8(6) . . ?
C66 C65 C64 120.9(6) . . ?
C65 C66 C61 120.4(6) . . ?

loop_
_geom_bond_atom_site_label_1
_geom_bond_atom_site_label_2
_geom_bond_distance
_geom_bond_site_symmetry_2
_geom_bond_publ_flag
Sn C21 2.129(5) . ?
Sn C11 2.142(6) . ?
Sn C1 2.152(6) . ?
Sn Cl3 2.519(6) . ?
Sn Br3 2.590(2) . ?
Sn Br1 2.908(7) . ?
Sn Cl1 3.015(6) . ?
Ga C18 1.974(6) . ?
Ga C8 1.977(6) . ?
Ga Cl2 2.263(4) . ?
Ga Br2 2.329(6) . ?
Ga Cl1 2.358(6) . ?
Ga Br1 2.439(7) . ?
P C61 1.795(6) . ?
P C31 1.791(6) . ?
P C41 1.795(6) . ?
P C51 1.802(6) . ?
C1 C2 1.375(8) . ?
C1 C9 1.442(8) . ?
C2 C3 1.409(8) . ?
C3 C4 1.362(8) . ?
C4 C10 1.414(8) . ?
C5 C6 1.358(8) . ?
C5 C10 1.414(8) . ?
C6 C7 1.397(8) . ?
C7 C8 1.390(8) . ?
C8 C9 1.408(8) . ?
C9 C10 1.449(8) . ?
C11 C12 1.395(8) . ?
C11 C19 1.452(8) . ?
C12 C13 1.397(8) . ?
C13 C14 1.357(8) . ?
C14 C20 1.410(8) . ?
C15 C16 1.361(8) . ?
C15 C20 1.400(8) . ?
C16 C17 1.412(8) . ?
C17 C18 1.385(8) . ?
C18 C19 1.429(8) . ?
C19 C20 1.431(8) . ?
C31 C32 1.383(8) . ?
C31 C36 1.387(8) . ?
C32 C33 1.384(8) . ?
C33 C34 1.374(9) . ?
C34 C35 1.384(8) . ?
C35 C36 1.386(8) . ?
C41 C42 1.389(8) . ?
C41 C46 1.388(8) . ?
C42 C43 1.398(9) . ?
C43 C44 1.366(8) . ?
C44 C45 1.373(9) . ?
C45 C46 1.402(9) . ?
C51 C56 1.392(8) . ?
C51 C52 1.407(8) . ?
C52 C53 1.380(8) . ?
C53 C54 1.383(8) . ?
C54 C55 1.364(9) . ?
C55 C56 1.385(8) . ?
C61 C66 1.380(8) . ?
C61 C62 1.397(8) . ?
C62 C63 1.380(8) . ?
C63 C64 1.383(8) . ?
C64 C65 1.386(9) . ?
C65 C66 1.370(8) . ?
